data_4003845
loop_
_publ_author_name
'Jia, Boyu'
'Li, Mengyang'
'Zhou, Jiadong'
'Xiao, Yiqun'
'Zhang, Shenghan'
'Wang, Jiayu'
'Lu, Xinhui'
'Xie, Zengqi'
'Tang, Zheng'
'Zhan, Xiaowei'

_publ_section_title
;
 Isomeric Effect in Unidirectionally Extended Fused-Ring Electron
 Acceptors
;
_journal_name_full 'Chemistry of Materials'
_journal_paper_doi 10.1021/acs.chemmater.0c04318
_journal_year 2020
_chemical_formula_moiety 'C121 H112 F4 N4 O2 S4'
_chemical_formula_sum 'C121 H112 F4 N4 O2 S4'
_chemical_formula_weight 1858.38
_space_group_crystal_system triclinic
_space_group_IT_number 2
_space_group_name_Hall '-P 1'
_space_group_name_H-M_alt 'P -1'
_atom_sites_solution_hydrogens geom
_atom_sites_solution_primary dual
_audit_creation_date 2020-05-08
_audit_creation_method
;
Olex2 1.2
(compiled 2018.05.29 svn.r3508 for OlexSys, GUI svn.r5506)
;
_cell_angle_alpha 77.309(7)
_cell_angle_beta 88.059(8)
_cell_angle_gamma 90.002(8)
_cell_formula_units_Z 2
_cell_length_a 10.7771(14)
_cell_length_b 18.5061(15)
_cell_length_c 26.1941(18)
_cell_measurement_reflns_used 3365
_cell_measurement_temperature 149.99(10)
_cell_measurement_theta_max 69.2600
_cell_measurement_theta_min 2.5410
_cell_volume 5093.5(9)
_computing_cell_refinement 'CrysAlisPro 1.171.39.28b (Rigaku OD, 2015)'
_computing_data_collection 'CrysAlisPro 1.171.39.28b (Rigaku OD, 2015)'
_computing_data_reduction 'CrysAlisPro 1.171.39.28b (Rigaku OD, 2015)'
_computing_molecular_graphics 'Olex2 (Dolomanov et al., 2009)'
_computing_publication_material 'Olex2 (Dolomanov et al., 2009)'
_computing_structure_refinement 'ShelXL (Sheldrick, 2015)'
_computing_structure_solution 'ShelXT (Sheldrick, 2015)'
_diffrn_ambient_environment N~2~
_diffrn_ambient_temperature 149.99(10)
_diffrn_detector 'CCD plate'
_diffrn_measured_fraction_theta_full 0.828
_diffrn_measured_fraction_theta_max 0.828
_diffrn_measurement_details
;
List of Runs (angles in degrees, time in seconds):

  # Type    Start    End  Width  t~exp~   \w     \q     \k     \f   Frames
--------------------------------------------------------------------------
  1  \w     14.00  61.00   0.50    8.00    --    0.00  48.00  -0.00   94
  2  \w    -57.00 -32.00   0.50   32.00    --    5.00 -48.00-148.00   50
  3  \w     18.00  43.00   0.50   32.00    --    5.00  48.00  -0.00   50
  4  \w    -45.00 -13.00   0.50   32.00    --  -99.50  48.00  -0.00   64
  5  \w   -106.00 -79.00   0.50   32.00    --  -99.50  48.00  -0.00   54
  6  \w   -153.00-126.00   0.50   32.00    --  -99.50 -48.00-148.00   54
  7  \w    -44.00 -10.00   0.50    8.00    --    0.00 -48.00-148.00   68
  8  \w    -89.00 -32.00   0.50    8.00    --    0.00 -19.00  90.00  114
  9  \w    -88.00  12.00   0.50    8.00    --    0.00 -37.00   0.00  200
 10  \w    -86.00 -35.00   0.50    8.00    --    0.00 -57.00 150.00  102
 11  \w   -106.00 -79.00   0.50   32.00    --  -99.50  57.00-120.00   54
 12  \w   -188.00-114.00   0.50   32.00    --  -99.50 -19.00 -90.00  148
 13  \w   -188.00 -87.00   0.50   32.00    --  -99.50 -37.00-120.00  202
 14  \w    -49.00 -21.00   0.50   32.00    --  -99.50  72.00-150.00   56
 15  \w   -112.00 -23.00   0.50   32.00    --  -99.50  57.00-180.00  178
 16  \w   -108.00 -12.00   0.50   32.00    --  -99.50  57.00  30.00  192
 17  \w    -84.00 -57.00   0.50   32.00    --  -99.50  72.00-150.00   54
 18  \w   -111.00 -19.00   0.50   32.00    --  -99.50  72.00   0.00  184
 19  \w    -50.00 -25.00   0.50   32.00    --  -99.50  57.00-120.00   50
 20  \w   -102.00 -34.00   0.50   32.00    --  -99.50  37.00-180.00  136
;
_diffrn_measurement_device 'four-circle diffractometer'
_diffrn_measurement_device_type 'XtaLAB AFC12 (RCD3): Kappa single'
_diffrn_measurement_method '\w scans'
_diffrn_orient_matrix_type 'CrysAlisPro convention (1999,Acta A55,543-557)'
_diffrn_orient_matrix_UB_11 0.0245204000
_diffrn_orient_matrix_UB_12 0.0137753000
_diffrn_orient_matrix_UB_13 -0.0596495000
_diffrn_orient_matrix_UB_21 -0.0811820000
_diffrn_orient_matrix_UB_22 -0.0678030000
_diffrn_orient_matrix_UB_23 -0.0019017000
_diffrn_orient_matrix_UB_31 -0.1152283000
_diffrn_orient_matrix_UB_32 0.0499477000
_diffrn_orient_matrix_UB_33 -0.0087748000
_diffrn_radiation_monochromator graphite
_diffrn_radiation_probe x-ray
_diffrn_radiation_type CuK\a
_diffrn_radiation_wavelength 1.54184
_diffrn_reflns_av_R_equivalents 0.0654
_diffrn_reflns_av_unetI/netI 0.1166
_diffrn_reflns_Laue_measured_fraction_full 0.828
_diffrn_reflns_Laue_measured_fraction_max 0.828
_diffrn_reflns_limit_h_max 6
_diffrn_reflns_limit_h_min -12
_diffrn_reflns_limit_k_max 22
_diffrn_reflns_limit_k_min -22
_diffrn_reflns_limit_l_max 29
_diffrn_reflns_limit_l_min -31
_diffrn_reflns_number 27714
_diffrn_reflns_point_group_measured_fraction_full 0.828
_diffrn_reflns_point_group_measured_fraction_max 0.828
_diffrn_reflns_theta_full 67.075
_diffrn_reflns_theta_max 67.075
_diffrn_reflns_theta_min 2.447
_diffrn_source 'fine-focus sealed X-ray tube'
_diffrn_source_type 'Enhance (Cu) X-ray Source'
_exptl_absorpt_coefficient_mu 1.340
_exptl_absorpt_correction_T_max 1.00000
_exptl_absorpt_correction_T_min 0.77760
_exptl_absorpt_correction_type multi-scan
_exptl_absorpt_process_details
;
CrysAlisPro 1.171.39.28b (Rigaku Oxford Diffraction, 2015)
Empirical absorption correction using spherical harmonics,
 implemented in SCALE3 ABSPACK scaling algorithm.
;
_exptl_crystal_colour black
_exptl_crystal_colour_primary black
_exptl_crystal_density_diffrn 1.212
_exptl_crystal_description plate
_exptl_crystal_F_000 1964
_exptl_crystal_size_max 0.08
_exptl_crystal_size_mid 0.06
_exptl_crystal_size_min 0.04
_refine_diff_density_max 1.066
_refine_diff_density_min -0.638
_refine_diff_density_rms 0.123
_refine_ls_extinction_method none
_refine_ls_goodness_of_fit_ref 1.221
_refine_ls_hydrogen_treatment constr
_refine_ls_matrix_type full
_refine_ls_number_parameters 1250
_refine_ls_number_reflns 15063
_refine_ls_number_restraints 0
_refine_ls_restrained_S_all 1.221
_refine_ls_R_factor_all 0.2550
_refine_ls_R_factor_gt 0.1558
_refine_ls_shift/su_max 0.000
_refine_ls_shift/su_mean 0.000
_refine_ls_structure_factor_coef Fsqd
_refine_ls_weighting_details 'w=1/[\s^2^(Fo^2^)+(0.3000P)^2^] where P=(Fo^2^+2Fc^2^)/3'
_refine_ls_weighting_scheme calc
_refine_ls_wR_factor_gt 0.4464
_refine_ls_wR_factor_ref 0.5260
_reflns_Friedel_coverage 0.000
_reflns_number_gt 6678
_reflns_number_total 15063
_reflns_threshold_expression 'I > 2\s(I)'
_cod_data_source_file cm0c04318_si_002.cif
_cod_data_source_block aoic1
_cod_database_code 4003845
_shelx_shelxl_version_number 2018/3
_shelx_space_group_comment
;
The symmetry employed for this shelxl refinement is uniquely defined
by the following loop, which should always be used as a source of
symmetry information in preference to the above space-group names.
They are only intended as comments.
;
_reflns_odcompleteness_completeness 83.12
_reflns_odcompleteness_iscentric 1
_reflns_odcompleteness_theta 66.97
_olex2_refinement_description
;
1. Fixed Uiso
 At 1.2 times of:
  All C(H) groups, All C(H,H) groups, All C(H,H,H,H) groups
 At 1.5 times of:
  All C(H,H,H) groups
2. Others
 Sof(H02S)=Sof(H02T)=Sof(HK)=Sof(HL)=Sof(C13)=Sof(H13A)=Sof(H13B)=Sof(C5)=
 Sof(H5A)=Sof(H5B)=Sof(C18)=Sof(H18A)=Sof(H18B)=1-FVAR(1)
 Sof(H02P)=Sof(H02Q)=Sof(H3AA)=Sof(HJ)=Sof(C03P)=Sof(H8AA)=Sof(HR)=Sof(C4)=
 Sof(H4A)=Sof(H4B)=Sof(C19)=Sof(H19A)=Sof(H19B)=FVAR(1)
3.a Secondary CH2 refined with riding coordinates:
 C02C(H02B,H02C), C02F(H02F,H02G), C02K(H02J,H02K), C02Q(H02L,H02N), C02S(H02P,
 H02Q), C02S(H02S,H02T), C02T(H02U,H02V), C02X(H02X,H02Y), C02Y(H02Z,H),
 C02Z(H02,HA), C030(H03A,H03B), C031(H03C,H03D), C032(H03E,H03F), C034(H03G,
 H03H), C035(H03I,H03J), C036(H03K,H03L), C038(H03M,H03N), C03A(H03R,H03S),
 C03B(H03T,H03U), C03C(H03V,H03W), C03D(H03X,H03Y), C03F(H03,HD), C03G(H0AA,HE),
  C03J(H3AA,HJ), C03J(HK,HL), C03K(H4AA,HM), C03L(H5AA,HN), C03M(H6AA,HO),
 C03P(H8AA,HR), C13(H13A,H13B), C03S(H0BA,HU), C4(H4A,H4B), C19(H19A,H19B),
 C5(H5A,H5B), C18(H18A,H18B)
3.b Aromatic/amide H refined with riding coordinates:
 C00C(H00C), C00I(H00I), C00K(H00K), C00L(H00L), C00N(H00N), C00Q(H00Q),
 C00R(H00R), C00T(H00T), C00U(H00U), C00W(H00W), C00X(H00X), C014(H014),
 C018(H018), C01A(H01A), C01D(H01D), C01K(H01K), C01M(H01M), C01O(H01O),
 C01Q(H01Q), C01T(H01T), C01Z(H01Z), C021(H021), C024(H024), C027(H027),
 C029(H029), C02A(H02A), C02D(H02D), C02E(H02E), C02G(H02H), C02H(H02I),
 C02M(H02M), C02O(H02O), C02R(H02R), C02W(H02W)
3.c Idealised Me refined as rotating group:
 C039(H03O,H03P,H03Q), C03E(H03Z,HB,HC), C03H(H1AA,HF,HG), C03I(H2AA,HH,HI),
 C03O(H7AA,HP,HQ), C03R(H9AA,HS,HT)
;
_olex2_submission_special_instructions 'No special instructions were received'
_oxdiff_exptl_absorpt_empirical_details
;
Empirical correction (ABSPACK) includes:
- Absorption correction using spherical harmonics
- Frame scaling
;
_oxdiff_exptl_absorpt_empirical_full_max 2.133
_oxdiff_exptl_absorpt_empirical_full_min 0.468

loop_
_space_group_symop_operation_xyz
'x, y, z'
'-x, -y, -z'

loop_
_atom_site_label
_atom_site_type_symbol
_atom_site_fract_x
_atom_site_fract_y
_atom_site_fract_z
_atom_site_U_iso_or_equiv
_atom_site_adp_type
_atom_site_occupancy
_atom_site_site_symmetry_order
_atom_site_calc_flag
_atom_site_refinement_flags_posn
_atom_site_refinement_flags_adp
_atom_site_refinement_flags_occupancy
_atom_site_disorder_assembly
_atom_site_disorder_group
S01 S 0.7679(3) 0.22310(15) 0.64387(11) 0.0588(9) Uani 1 1 d . . . . .
S02 S 0.2061(4) 0.64839(15) 0.64209(11) 0.0625(9) Uani 1 1 d . . . . .
S03 S 0.5460(3) 0.23833(15) 0.77552(11) 0.0616(9) Uani 1 1 d . . . . .
S04 S -0.0353(4) 0.80975(15) 0.63319(12) 0.0631(9) Uani 1 1 d . . . . .
F005 F 1.3516(9) 0.0891(4) 0.4859(3) 0.084(2) Uani 1 1 d . . . . .
F006 F 1.4166(8) -0.0322(4) 0.5546(3) 0.087(2) Uani 1 1 d . . . . .
O007 O -0.0847(9) 0.9396(4) 0.5671(3) 0.068(3) Uani 1 1 d . . . . .
O008 O 0.9584(9) 0.1771(4) 0.5846(3) 0.070(3) Uani 1 1 d . . . . .
F009 F -0.1945(9) 1.1975(4) 0.4414(3) 0.094(3) Uani 1 1 d . . . . .
F00B F -0.3864(10) 1.2397(4) 0.4925(3) 0.102(3) Uani 1 1 d . . . . .
C00C C 0.1396(13) 0.3844(6) 0.8404(4) 0.057(3) Uani 1 1 d . . . . .
H00C H 0.207145 0.387275 0.861006 0.069 Uiso 1 1 calc R . . . .
C00D C -0.1078(14) 0.5983(6) 0.7900(4) 0.060(3) Uani 1 1 d . . . . .
C00E C 0.1135(12) 0.4426(6) 0.7981(4) 0.051(3) Uani 1 1 d . . . . .
C00F C 0.2808(13) 0.5320(6) 0.8230(4) 0.056(3) Uani 1 1 d . . . . .
C00G C 0.4521(13) 0.3847(6) 0.7239(5) 0.061(3) Uani 1 1 d . . . . .
C00H C 0.4708(12) 0.3679(6) 0.5952(4) 0.053(3) Uani 1 1 d . . . . .
C00I C 0.0626(13) 0.3220(6) 0.8509(5) 0.065(3) Uani 1 1 d . . . . .
H00I H 0.078557 0.284267 0.879771 0.078 Uiso 1 1 calc R . . . .
C00J C 0.0987(11) 0.6738(6) 0.6829(4) 0.054(3) Uani 1 1 d . . . . .
C00K C 0.3520(12) 0.4117(6) 0.5183(5) 0.058(3) Uani 1 1 d . . . . .
H00K H 0.329903 0.450940 0.491472 0.069 Uiso 1 1 calc R . . . .
C00L C 0.3744(11) 0.4036(6) 0.7621(4) 0.052(3) Uani 1 1 d . . . . .
H00L H 0.363656 0.373410 0.795397 0.062 Uiso 1 1 calc R . . . .
C00M C -0.2201(13) 1.0448(6) 0.5524(5) 0.057(3) Uani 1 1 d . . . . .
C00N C 0.4392(12) 0.4235(5) 0.5530(4) 0.054(3) Uani 1 1 d . . . . .
H00N H 0.477574 0.469666 0.548003 0.064 Uiso 1 1 calc R . . . .
C00O C -0.1762(14) 0.9708(6) 0.5817(4) 0.059(4) Uani 1 1 d . . . . .
C00P C 0.2412(14) 0.5754(6) 0.6926(4) 0.063(4) Uani 1 1 d . . . . .
C00Q C 0.2270(14) 0.5235(6) 0.8740(4) 0.062(4) Uani 1 1 d . . . . .
H00Q H 0.150950 0.499681 0.883285 0.074 Uiso 1 1 calc R . . . .
C00R C 0.4123(12) 0.4947(6) 0.6578(4) 0.057(3) Uani 1 1 d . . . . .
H00R H 0.427528 0.525701 0.625106 0.068 Uiso 1 1 calc R . . . .
C00S C -0.2813(14) 0.4866(8) 0.8290(5) 0.068(4) Uani 1 1 d . . . . .
C00T C -0.1862(14) 0.5006(7) 0.8596(5) 0.064(4) Uani 1 1 d . . . . .
H00T H -0.177661 0.471188 0.892924 0.077 Uiso 1 1 calc R . . . .
C00U C -0.1015(13) 0.5596(6) 0.8404(5) 0.059(3) Uani 1 1 d . . . . .
H00U H -0.042082 0.571781 0.862106 0.071 Uiso 1 1 calc R . . . .
C00V C 0.6739(12) 0.4235(6) 0.6157(4) 0.052(3) Uani 1 1 d . . . . .
C00W C -0.0635(12) 0.3735(6) 0.7808(5) 0.056(3) Uani 1 1 d . . . . .
H00W H -0.134307 0.371910 0.761703 0.067 Uiso 1 1 calc R . . . .
C00X C -0.1999(13) 0.5848(7) 0.7596(5) 0.060(3) Uani 1 1 d . . . . .
H00X H -0.204670 0.613114 0.725664 0.072 Uiso 1 1 calc R . . . .
C00Y C 0.1729(12) 0.5712(6) 0.7382(5) 0.054(3) Uani 1 1 d . . . . .
C00Z C 0.2965(12) 0.3433(6) 0.5224(5) 0.056(3) Uani 1 1 d . . . . .
C010 C 0.3300(12) 0.5135(6) 0.6954(4) 0.055(3) Uani 1 1 d . . . . .
C011 C 0.6487(13) 0.2053(6) 0.7323(5) 0.059(3) Uani 1 1 d . . . . .
C012 C -0.0086(13) 0.6606(6) 0.7682(4) 0.057(3) Uani 1 1 d . . . . .
N013 N -0.5976(13) 1.1188(6) 0.6590(5) 0.085(4) Uani 1 1 d . . . . .
C014 C 0.0119(12) 0.4350(6) 0.7692(4) 0.056(3) Uani 1 1 d . . . . .
H014 H -0.006237 0.472853 0.740782 0.068 Uiso 1 1 calc R . . . .
C015 C 0.2092(13) 0.5041(6) 0.7800(4) 0.058(3) Uani 1 1 d . . . . .
C016 C 0.0871(11) 0.6312(6) 0.7347(4) 0.051(3) Uani 1 1 d . . . . .
C017 C -0.3438(14) 1.0087(6) 0.6288(5) 0.062(4) Uani 1 1 d . . . . .
C018 C -0.2881(13) 0.5293(7) 0.7781(5) 0.066(4) Uani 1 1 d . . . . .
H018 H -0.350974 0.520746 0.756616 0.079 Uiso 1 1 calc R . . . .
C019 C 0.4703(13) 0.4254(6) 0.6733(4) 0.056(3) Uani 1 1 d . . . . .
C01A C 0.4125(12) 0.2981(6) 0.6007(4) 0.055(3) Uani 1 1 d . . . . .
H01A H 0.429103 0.259953 0.629204 0.066 Uiso 1 1 calc R . . . .
C01B C -0.2494(14) 0.9520(6) 0.6300(5) 0.064(4) Uani 1 1 d . . . . .
C01C C -0.5235(14) 1.0730(7) 0.6610(6) 0.070(4) Uani 1 1 d . . . . .
C01D C 0.2961(15) 0.5536(6) 0.9109(5) 0.066(4) Uani 1 1 d . . . . .
H01D H 0.264139 0.546944 0.945061 0.079 Uiso 1 1 calc R . . . .
C01E C 0.5510(13) 0.3851(5) 0.6389(5) 0.061(4) Uani 1 1 d . . . . .
C01F C 1.0084(14) 0.1197(6) 0.6079(5) 0.065(4) Uani 1 1 d . . . . .
C01G C 0.5869(12) 0.3170(5) 0.6786(5) 0.054(3) Uani 1 1 d . . . . .
C01H C -0.3247(13) 1.0639(6) 0.5799(5) 0.062(3) Uani 1 1 d . . . . .
C01I C -0.0603(13) 0.7237(6) 0.7264(5) 0.061(3) Uani 1 1 d . . . . .
C01J C -0.0355(13) 0.3137(6) 0.8207(5) 0.060(3) Uani 1 1 d . . . . .
C01K C 0.7238(14) 0.1430(6) 0.7382(5) 0.066(4) Uani 1 1 d . . . . .
H01K H 0.725393 0.105137 0.768149 0.080 Uiso 1 1 calc R . . . .
C01L C -0.4349(14) 1.0137(7) 0.6660(6) 0.074(4) Uani 1 1 d . . . . .
C01M C 0.7351(13) 0.4694(6) 0.6420(5) 0.061(3) Uani 1 1 d . . . . .
H01M H 0.694472 0.486017 0.669088 0.073 Uiso 1 1 calc R . . . .
C01N C 1.0632(15) -0.0437(6) 0.7128(6) 0.069(4) Uani 1 1 d . . . . .
C01O C -0.0330(15) 0.7232(6) 0.8443(4) 0.066(4) Uani 1 1 d . . . . .
H01O H -0.118391 0.716612 0.843241 0.080 Uiso 1 1 calc R . . . .
C01P C 0.7955(14) 0.1456(5) 0.6931(5) 0.061(4) Uani 1 1 d . . . . .
C01Q C 0.0129(16) 0.7594(7) 0.8800(5) 0.071(4) Uani 1 1 d . . . . .
H01Q H -0.041502 0.777879 0.902260 0.085 Uiso 1 1 calc R . . . .
C01R C 0.6606(13) 0.2539(7) 0.6834(5) 0.062(3) Uani 1 1 d . . . . .
C01S C 0.4037(15) 0.5907(7) 0.8987(5) 0.066(4) Uani 1 1 d . . . . .
C01T C -0.3787(14) 1.1324(7) 0.5584(5) 0.066(4) Uani 1 1 d . . . . .
H01T H -0.444614 1.149787 0.576004 0.079 Uiso 1 1 calc R . . . .
C01U C 0.9236(13) 0.4659(7) 0.5873(5) 0.062(3) Uani 1 1 d . . . . .
C01V C 1.1196(14) 0.0852(6) 0.5875(5) 0.063(3) Uani 1 1 d . . . . .
N01W N 1.2197(16) -0.1524(8) 0.7201(6) 0.119(6) Uani 1 1 d . . . . .
C01X C 0.0447(14) 0.6961(6) 0.8098(5) 0.062(3) Uani 1 1 d . . . . .
C01Y C 0.3121(11) 0.4724(6) 0.7468(4) 0.050(3) Uani 1 1 d . . . . .
C01Z C 0.8842(12) 0.0861(6) 0.6931(5) 0.060(3) Uani 1 1 d . . . . .
H01Z H 0.875270 0.047535 0.722516 0.072 Uiso 1 1 calc R . . . .
C020 C 0.9769(13) 0.0751(7) 0.6595(5) 0.061(3) Uani 1 1 d . . . . .
C021 C 1.2540(14) -0.0210(7) 0.6126(6) 0.068(4) Uani 1 1 d . . . . .
H021 H 1.280229 -0.063372 0.635784 0.082 Uiso 1 1 calc R . . . .
C022 C 1.2896(18) 0.0694(7) 0.5305(5) 0.083(5) Uani 1 1 d . . . . .
C023 C 1.1500(14) 0.0203(6) 0.6242(5) 0.063(3) Uani 1 1 d . . . . .
C024 C 0.3896(14) 0.5693(6) 0.8114(5) 0.063(3) Uani 1 1 d . . . . .
H024 H 0.422017 0.576098 0.777283 0.076 Uiso 1 1 calc R . . . .
N025 N 0.9142(16) -0.0669(7) 0.7928(5) 0.103(5) Uani 1 1 d . . . . .
C026 C 1.0624(15) 0.0081(6) 0.6690(5) 0.069(4) Uani 1 1 d . . . . .
C027 C 0.7333(14) 0.4006(6) 0.5745(4) 0.060(3) Uani 1 1 d . . . . .
H027 H 0.690816 0.371866 0.555685 0.072 Uiso 1 1 calc R . . . .
C028 C 0.5211(14) 0.3163(5) 0.7267(4) 0.059(4) Uani 1 1 d . . . . .
C029 C 1.1788(16) 0.1081(6) 0.5413(5) 0.075(5) Uani 1 1 d . . . . .
H029 H 1.149629 0.148002 0.516649 0.090 Uiso 1 1 calc R . . . .
C02A C 0.1712(15) 0.7078(6) 0.8126(5) 0.065(4) Uani 1 1 d . . . . .
H02A H 0.225232 0.691051 0.789375 0.078 Uiso 1 1 calc R . . . .
C02B C -0.1475(13) 0.8306(7) 0.6771(5) 0.064(3) Uani 1 1 d . . . . .
C02C C 0.4768(16) 0.6195(9) 0.9395(6) 0.081(4) Uani 1 1 d . . . . .
H02B H 0.475838 0.673210 0.930656 0.097 Uiso 1 1 calc R . . . .
H02C H 0.434585 0.603429 0.973392 0.097 Uiso 1 1 calc R . . . .
C02D C -0.1504(12) 0.7789(6) 0.7263(5) 0.055(3) Uani 1 1 d . . . . .
H02D H -0.204150 0.781242 0.754442 0.066 Uiso 1 1 calc R . . . .
C02E C 0.8581(13) 0.4905(6) 0.6276(5) 0.061(3) Uani 1 1 d . . . . .
H02E H 0.897906 0.521885 0.645262 0.073 Uiso 1 1 calc R . . . .
C02F C 1.0608(13) 0.4778(7) 0.5780(5) 0.068(4) Uani 1 1 d . . . . .
H02F H 1.080915 0.529871 0.574146 0.082 Uiso 1 1 calc R . . . .
H02G H 1.087159 0.463058 0.546015 0.082 Uiso 1 1 calc R . . . .
C02G C 0.8550(14) 0.4204(7) 0.5612(5) 0.062(3) Uani 1 1 d . . . . .
H02H H 0.894001 0.403238 0.533978 0.074 Uiso 1 1 calc R . . . .
C02H C -0.1742(16) 1.0853(7) 0.5055(5) 0.075(4) Uani 1 1 d . . . . .
H02I H -0.110063 1.068142 0.486743 0.090 Uiso 1 1 calc R . . . .
C02I C 0.982(2) -0.0554(7) 0.7555(6) 0.092(6) Uani 1 1 d . . . . .
C02J C 1.3106(16) 0.0042(8) 0.5673(6) 0.082(5) Uani 1 1 d . . . . .
C02K C 1.1290(17) 0.4308(8) 0.6254(6) 0.084(5) Uani 1 1 d . . . . .
H02J H 1.217537 0.433083 0.617015 0.100 Uiso 1 1 calc R . . . .
H02K H 1.115079 0.452943 0.655336 0.100 Uiso 1 1 calc R . . . .
C02L C 0.1411(16) 0.7690(7) 0.8833(5) 0.070(4) Uani 1 1 d . . . . .
C02M C -0.2335(13) 0.8903(5) 0.6694(5) 0.057(3) Uani 1 1 d . . . . .
H02M H -0.291346 0.886745 0.697044 0.068 Uiso 1 1 calc R . . . .
C02N C 0.0101(14) 0.7353(6) 0.6794(4) 0.063(4) Uani 1 1 d . . . . .
C02O C 0.4576(17) 0.5986(7) 0.8476(5) 0.078(4) Uani 1 1 d . . . . .
H02O H 0.533969 0.622002 0.838251 0.093 Uiso 1 1 calc R . . . .
C02P C -0.4526(16) 0.9617(9) 0.7157(6) 0.081(4) Uani 1 1 d . . . . .
C02Q C 1.1597(15) 0.3071(8) 0.6873(5) 0.075(4) Uani 1 1 d . . . . .
H02L H 1.247721 0.308580 0.678157 0.090 Uiso 1 1 calc R . . . .
H02N H 1.147449 0.330867 0.716617 0.090 Uiso 1 1 calc R . . . .
C02R C 0.2211(16) 0.7442(7) 0.8494(6) 0.075(4) Uani 1 1 d . . . . .
H02R H 0.306366 0.751174 0.850553 0.091 Uiso 1 1 calc R . . . .
C02S C 0.1992(13) 0.3291(7) 0.4856(6) 0.068(4) Uani 1 1 d . . . . .
H02P H 0.158663 0.374955 0.469683 0.082 Uiso 0.59(3) 1 calc R . P A 1
H02Q H 0.136865 0.294577 0.504281 0.082 Uiso 0.59(3) 1 calc R . P A 1
H02S H 0.169631 0.278575 0.497824 0.082 Uiso 0.41(3) 1 calc R . P A 2
H02T H 0.129634 0.361392 0.488419 0.082 Uiso 0.41(3) 1 calc R . P A 2
C02T C 1.0891(14) 0.3496(7) 0.6408(5) 0.069(4) Uani 1 1 d . . . . .
H02U H 1.000850 0.346618 0.649592 0.083 Uiso 1 1 calc R . . . .
H02V H 1.103575 0.326706 0.611190 0.083 Uiso 1 1 calc R . . . .
C02U C -0.3350(15) 1.1723(7) 0.5126(5) 0.074(4) Uani 1 1 d . . . . .
C02V C 1.1513(18) -0.1045(9) 0.7153(6) 0.089(5) Uani 1 1 d . . . . .
C02W C 0.3314(12) 0.2868(7) 0.5640(5) 0.063(3) Uani 1 1 d . . . . .
H02W H 0.298357 0.239560 0.566929 0.075 Uiso 1 1 calc R . . . .
C02X C -0.0766(16) 0.1796(7) 0.8773(5) 0.076(4) Uani 1 1 d . . . . .
H02X H 0.010855 0.168805 0.873586 0.091 Uiso 1 1 calc R . . . .
H02Y H -0.089518 0.195672 0.909888 0.091 Uiso 1 1 calc R . . . .
C02Y C -0.1128(15) 0.2435(7) 0.8309(5) 0.074(4) Uani 1 1 d . . . . .
H02Z H -0.109870 0.224337 0.799223 0.089 Uiso 1 1 calc R . . . .
H H -0.198361 0.256610 0.836954 0.089 Uiso 1 1 calc R . . . .
C02Z C -0.1526(17) 0.1092(8) 0.8796(6) 0.088(5) Uani 1 1 d . . . . .
H02 H -0.240302 0.120769 0.880122 0.106 Uiso 1 1 calc R . . . .
HA H -0.133817 0.090364 0.848442 0.106 Uiso 1 1 calc R . . . .
C030 C 0.8251(15) 0.6117(9) 0.9789(5) 0.081(4) Uani 1 1 d . . . . .
H03A H 0.837497 0.558622 0.988814 0.098 Uiso 1 1 calc R . . . .
H03B H 0.856741 0.628414 0.943138 0.098 Uiso 1 1 calc R . . . .
C031 C -0.4495(16) 0.3072(8) 0.9071(6) 0.080(4) Uani 1 1 d . . . . .
H03C H -0.523031 0.329368 0.919422 0.096 Uiso 1 1 calc R . . . .
H03D H -0.470665 0.290668 0.875825 0.096 Uiso 1 1 calc R . . . .
C032 C 0.1899(18) 0.8110(7) 0.9227(6) 0.088(5) Uani 1 1 d . . . . .
H03E H 0.275609 0.797288 0.929557 0.105 Uiso 1 1 calc R . . . .
H03F H 0.142125 0.796291 0.955379 0.105 Uiso 1 1 calc R . . . .
C033 C -0.2301(14) 1.1551(7) 0.4871(5) 0.068(4) Uani 1 1 d . . . . .
C034 C 0.6083(16) 0.5946(9) 0.9439(6) 0.084(5) Uani 1 1 d . . . . .
H03G H 0.647966 0.606865 0.909269 0.101 Uiso 1 1 calc R . . . .
H03H H 0.608456 0.541108 0.955447 0.101 Uiso 1 1 calc R . . . .
C035 C -0.3464(16) 0.3672(8) 0.8925(6) 0.085(4) Uani 1 1 d . . . . .
H03I H -0.333835 0.389233 0.922312 0.102 Uiso 1 1 calc R . . . .
H03J H -0.269385 0.343888 0.885004 0.102 Uiso 1 1 calc R . . . .
C036 C -0.3750(18) 0.4246(9) 0.8481(6) 0.095(5) Uani 1 1 d . . . . .
H03K H -0.452467 0.446996 0.856320 0.115 Uiso 1 1 calc R . . . .
H03L H -0.390054 0.401321 0.819122 0.115 Uiso 1 1 calc R . . . .
N037 N -0.4648(18) 0.9241(9) 0.7555(5) 0.130(7) Uani 1 1 d . . . . .
C038 C -0.5102(18) 0.1793(9) 0.9595(8) 0.105(6) Uani 1 1 d . . . . .
H03M H -0.528761 0.165603 0.926930 0.126 Uiso 1 1 calc R . . . .
H03N H -0.586120 0.197721 0.972909 0.126 Uiso 1 1 calc R . . . .
C039 C 1.1807(19) 0.1816(11) 0.7526(6) 0.112(6) Uani 1 1 d . . . . .
H03O H 1.265377 0.197830 0.752515 0.168 Uiso 1 1 calc GR . . . .
H03P H 1.178790 0.130028 0.751761 0.168 Uiso 1 1 calc GR . . . .
H03Q H 1.137548 0.188829 0.783720 0.168 Uiso 1 1 calc GR . . . .
C03A C 0.8977(19) 0.6465(10) 1.0123(6) 0.099(6) Uani 1 1 d . . . . .
H03R H 0.862284 0.632925 1.047693 0.119 Uiso 1 1 calc R . . . .
H03S H 0.890978 0.699801 1.000643 0.119 Uiso 1 1 calc R . . . .
C03B C -0.124(2) 0.0497(9) 0.9281(6) 0.100(6) Uani 1 1 d . . . . .
H03T H -0.035444 0.041281 0.928663 0.121 Uiso 1 1 calc R . . . .
H03U H -0.148087 0.067798 0.959017 0.121 Uiso 1 1 calc R . . . .
C03C C 1.1167(18) 0.2273(9) 0.7036(6) 0.095(5) Uani 1 1 d . . . . .
H03V H 1.132222 0.203469 0.674513 0.114 Uiso 1 1 calc R . . . .
H03W H 1.027772 0.226349 0.710737 0.114 Uiso 1 1 calc R . . . .
C03D C 0.6860(19) 0.6267(10) 0.9804(6) 0.099(5) Uani 1 1 d . . . . .
H03X H 0.654074 0.607645 1.015886 0.118 Uiso 1 1 calc R . . . .
H03Y H 0.674323 0.679933 0.972565 0.118 Uiso 1 1 calc R . . . .
C03E C 0.518(2) 0.2504(13) 0.2969(9) 0.144(9) Uani 1 1 d . . . . .
H03Z H 0.446793 0.251796 0.275851 0.216 Uiso 1 1 calc GR . . . .
HB H 0.570847 0.210245 0.292282 0.216 Uiso 1 1 calc GR . . . .
HC H 0.563420 0.296264 0.286433 0.216 Uiso 1 1 calc GR . . . .
C03F C -0.4148(18) 0.2413(9) 0.9482(8) 0.105(6) Uani 1 1 d . . . . .
H03 H -0.400691 0.257306 0.980358 0.127 Uiso 1 1 calc R . . . .
HD H -0.337179 0.221855 0.937224 0.127 Uiso 1 1 calc R . . . .
C03G C -0.1902(19) -0.0235(10) 0.9307(7) 0.106(6) Uani 1 1 d . . . . .
H0AA H -0.279036 -0.015268 0.931067 0.127 Uiso 1 1 calc R . . . .
HE H -0.168353 -0.040763 0.899151 0.127 Uiso 1 1 calc R . . . .
C03H C 1.034(2) 0.6261(11) 1.0135(7) 0.118(7) Uani 1 1 d . . . . .
H1AA H 1.067627 0.633196 0.978301 0.176 Uiso 1 1 calc GR . . . .
HF H 1.042793 0.575208 1.031080 0.176 Uiso 1 1 calc GR . . . .
HG H 1.078168 0.657134 1.031814 0.176 Uiso 1 1 calc GR . . . .
C03I C 0.470(2) 1.0414(9) 0.8522(9) 0.132(8) Uani 1 1 d . . . . .
H2AA H 0.491879 1.059548 0.815800 0.197 Uiso 1 1 calc GR . . . .
HH H 0.493268 0.990273 0.862607 0.197 Uiso 1 1 calc GR . . . .
HI H 0.513947 1.069778 0.872648 0.197 Uiso 1 1 calc GR . . . .
C03J C 0.474(2) 0.2382(10) 0.3582(10) 0.133(9) Uani 1 1 d . . . . .
H3AA H 0.407958 0.201773 0.368482 0.160 Uiso 0.59(3) 1 calc R . P A 1
HJ H 0.541859 0.227768 0.382091 0.160 Uiso 0.59(3) 1 calc R . P A 1
HK H 0.438918 0.188781 0.369729 0.160 Uiso 0.41(3) 1 calc R . P A 2
HL H 0.546224 0.241176 0.378796 0.160 Uiso 0.41(3) 1 calc R . P A 2
C03K C 0.183(2) 0.8966(8) 0.9034(7) 0.105(6) Uani 1 1 d . . . . .
H4AA H 0.097012 0.910669 0.897133 0.126 Uiso 1 1 calc R . . . .
HM H 0.211413 0.920047 0.930611 0.126 Uiso 1 1 calc R . . . .
C03L C 0.330(3) 1.0488(12) 0.8613(10) 0.141(9) Uani 1 1 d . . . . .
H5AA H 0.309112 1.032899 0.898396 0.169 Uiso 1 1 calc R . . . .
HN H 0.306858 1.100394 0.850211 0.169 Uiso 1 1 calc R . . . .
C03M C 0.262(2) 0.9251(10) 0.8529(8) 0.119(7) Uani 1 1 d . . . . .
H6AA H 0.346658 0.909391 0.859309 0.142 Uiso 1 1 calc R . . . .
HO H 0.231751 0.901690 0.825926 0.142 Uiso 1 1 calc R . . . .
C03O C -0.160(2) -0.0832(9) 0.9772(8) 0.124(7) Uani 1 1 d . . . . .
H7AA H -0.203422 -0.127947 0.975400 0.186 Uiso 1 1 calc GR . . . .
HP H -0.186354 -0.068037 1.008665 0.186 Uiso 1 1 calc GR . . . .
HQ H -0.072637 -0.091760 0.977353 0.186 Uiso 1 1 calc GR . . . .
C03P C 0.430(6) 0.316(2) 0.349(2) 0.17(3) Uani 0.59(3) 1 d . . P A 1
H8AA H 0.367346 0.324145 0.323064 0.209 Uiso 0.59(3) 1 calc R . P A 1
HR H 0.499081 0.349704 0.336675 0.209 Uiso 0.59(3) 1 calc R . P A 1
C13 C 0.334(5) 0.274(2) 0.4236(15) 0.074(14) Uani 0.41(3) 1 d . . P A 2
H13A H 0.401347 0.271276 0.447381 0.089 Uiso 0.41(3) 1 calc R . P A 2
H13B H 0.292390 0.225606 0.430976 0.089 Uiso 0.41(3) 1 calc R . P A 2
C03R C -0.469(3) 0.1079(12) 0.9999(11) 0.167(11) Uani 1 1 d . . . . .
H9AA H -0.406370 0.082656 0.983862 0.250 Uiso 1 1 calc GR . . . .
HS H -0.539611 0.075692 1.010487 0.250 Uiso 1 1 calc GR . . . .
HT H -0.436618 0.121917 1.030052 0.250 Uiso 1 1 calc GR . . . .
C03S C 0.262(2) 1.0052(11) 0.8330(10) 0.135(8) Uani 1 1 d . . . . .
H0BA H 0.294437 1.015583 0.797143 0.162 Uiso 1 1 calc R . . . .
HU H 0.176076 1.021741 0.832009 0.162 Uiso 1 1 calc R . . . .
C4 C 0.367(3) 0.3321(18) 0.4103(10) 0.097(13) Uani 0.59(3) 1 d . . P A 1
H4A H 0.436401 0.328972 0.433283 0.116 Uiso 0.59(3) 1 calc R . P A 1
H4B H 0.340870 0.383383 0.402967 0.116 Uiso 0.59(3) 1 calc R . P A 1
C19 C 0.274(3) 0.2932(15) 0.4393(11) 0.077(9) Uani 0.59(3) 1 d . . P A 1
H19A H 0.306891 0.245613 0.456437 0.092 Uiso 0.59(3) 1 calc R . P A 1
H19B H 0.212249 0.283532 0.415378 0.092 Uiso 0.59(3) 1 calc R . P A 1
C5 C 0.233(4) 0.339(2) 0.4322(12) 0.065(12) Uani 0.41(3) 1 d . . P A 2
H5A H 0.271167 0.387419 0.419726 0.078 Uiso 0.41(3) 1 calc R . P A 2
H5B H 0.160137 0.336164 0.412209 0.078 Uiso 0.41(3) 1 calc R . P A 2
C18 C 0.384(4) 0.2913(17) 0.3682(11) 0.044(9) Uani 0.41(3) 1 d . . P A 2
H18A H 0.315562 0.292552 0.344802 0.053 Uiso 0.41(3) 1 calc R . P A 2
H18B H 0.421818 0.340167 0.360818 0.053 Uiso 0.41(3) 1 calc R . P A 2

loop_
_atom_site_aniso_label
_atom_site_aniso_U_11
_atom_site_aniso_U_22
_atom_site_aniso_U_33
_atom_site_aniso_U_23
_atom_site_aniso_U_13
_atom_site_aniso_U_12
S01 0.070(2) 0.0445(14) 0.0645(17) -0.0155(12) -0.0126(16) 0.0183(15)
S02 0.082(3) 0.0476(14) 0.0571(16) -0.0086(12) -0.0083(16) 0.0241(16)
S03 0.076(2) 0.0454(14) 0.0628(17) -0.0082(12) -0.0105(16) 0.0198(15)
S04 0.080(3) 0.0457(14) 0.0630(17) -0.0090(12) -0.0099(16) 0.0247(16)
F005 0.095(7) 0.078(5) 0.083(5) -0.026(4) 0.004(5) 0.020(5)
F006 0.087(7) 0.078(5) 0.104(6) -0.038(4) -0.010(5) 0.028(5)
O007 0.069(7) 0.062(5) 0.074(5) -0.014(4) -0.007(5) 0.045(5)
O008 0.078(7) 0.056(5) 0.079(5) -0.019(4) -0.007(5) 0.029(5)
F009 0.110(8) 0.073(5) 0.091(6) -0.001(4) 0.011(5) 0.043(5)
F00B 0.119(8) 0.069(5) 0.108(6) 0.002(4) 0.003(5) 0.057(5)
C00C 0.055(8) 0.062(7) 0.058(6) -0.018(5) -0.013(6) 0.022(7)
C00D 0.075(10) 0.046(6) 0.058(7) -0.010(5) -0.009(7) 0.015(6)
C00E 0.054(8) 0.042(5) 0.062(7) -0.020(5) -0.005(6) 0.011(6)
C00F 0.071(10) 0.035(5) 0.063(7) -0.007(5) -0.014(7) 0.007(6)
C00G 0.068(10) 0.043(6) 0.075(8) -0.019(5) -0.017(7) 0.018(6)
C00H 0.055(8) 0.052(6) 0.055(6) -0.017(5) -0.007(6) 0.026(6)
C00I 0.063(10) 0.044(6) 0.088(9) -0.015(6) -0.004(7) 0.007(6)
C00J 0.039(7) 0.052(6) 0.068(7) -0.005(5) 0.000(6) 0.032(6)
C00K 0.053(8) 0.047(6) 0.073(7) -0.011(5) -0.014(6) 0.016(6)
C00L 0.041(7) 0.051(6) 0.061(6) -0.007(5) -0.007(6) 0.027(6)
C00M 0.053(9) 0.040(5) 0.077(8) -0.007(5) -0.012(7) 0.005(6)
C00N 0.059(8) 0.029(5) 0.077(7) -0.019(5) -0.016(6) 0.009(5)
C00O 0.080(11) 0.044(6) 0.054(7) -0.008(5) -0.028(7) 0.009(7)
C00P 0.100(12) 0.037(5) 0.052(6) -0.008(5) -0.014(7) 0.023(6)
C00Q 0.085(11) 0.046(6) 0.057(7) -0.013(5) -0.019(7) 0.007(6)
C00R 0.059(9) 0.050(6) 0.055(6) 0.002(5) 0.001(6) 0.014(6)
C00S 0.058(9) 0.076(8) 0.071(8) -0.020(7) -0.017(7) 0.015(8)
C00T 0.078(10) 0.053(7) 0.062(7) -0.013(5) -0.007(7) 0.025(7)
C00U 0.070(10) 0.048(6) 0.062(7) -0.018(5) -0.011(6) 0.009(6)
C00V 0.052(8) 0.044(5) 0.057(6) -0.005(5) -0.008(6) 0.012(6)
C00W 0.038(7) 0.055(7) 0.076(8) -0.017(5) -0.002(6) 0.016(6)
C00X 0.068(10) 0.057(7) 0.058(7) -0.015(5) -0.020(7) 0.028(7)
C00Y 0.045(8) 0.054(6) 0.065(7) -0.016(5) -0.004(6) 0.000(6)
C00Z 0.050(8) 0.051(6) 0.071(7) -0.020(5) -0.020(6) 0.014(6)
C010 0.055(8) 0.047(6) 0.067(7) -0.018(5) -0.012(6) 0.023(6)
C011 0.066(9) 0.049(6) 0.065(7) -0.017(5) -0.016(6) 0.017(6)
C012 0.062(9) 0.053(6) 0.054(6) -0.008(5) -0.015(6) 0.026(6)
N013 0.093(10) 0.056(6) 0.103(9) -0.013(6) -0.010(7) 0.033(7)
C014 0.061(9) 0.056(7) 0.059(7) -0.025(5) -0.011(6) 0.013(6)
C015 0.076(10) 0.050(6) 0.048(6) -0.010(5) -0.006(6) 0.013(7)
C016 0.037(7) 0.053(6) 0.066(7) -0.016(5) -0.007(6) 0.023(6)
C017 0.079(10) 0.052(6) 0.060(7) -0.023(5) -0.017(7) 0.023(7)
C018 0.051(9) 0.057(7) 0.097(10) -0.028(7) -0.024(8) 0.016(7)
C019 0.065(9) 0.047(6) 0.055(6) -0.013(5) -0.005(6) 0.010(6)
C01A 0.067(9) 0.039(5) 0.057(6) -0.007(5) -0.007(6) 0.010(6)
C01B 0.087(11) 0.046(6) 0.063(7) -0.018(5) -0.031(7) 0.022(7)
C01C 0.062(10) 0.052(7) 0.100(10) -0.024(6) -0.005(8) 0.014(7)
C01D 0.087(11) 0.049(6) 0.062(7) -0.010(5) -0.015(7) -0.006(7)
C01E 0.069(10) 0.033(5) 0.083(8) -0.017(5) -0.032(7) 0.016(6)
C01F 0.069(10) 0.049(6) 0.085(8) -0.030(6) -0.034(7) 0.022(7)
C01G 0.062(9) 0.033(5) 0.072(7) -0.017(5) -0.030(6) 0.017(5)
C01H 0.063(10) 0.044(6) 0.081(8) -0.019(6) -0.016(7) 0.004(6)
C01I 0.072(10) 0.044(6) 0.065(7) -0.005(5) -0.011(7) 0.021(6)
C01J 0.064(9) 0.051(6) 0.066(7) -0.015(5) -0.003(7) 0.010(6)
C01K 0.084(11) 0.049(6) 0.068(8) -0.014(5) -0.020(7) 0.013(7)
C01L 0.063(10) 0.065(8) 0.103(11) -0.033(7) -0.022(8) 0.031(7)
C01M 0.062(9) 0.052(6) 0.073(8) -0.022(6) -0.017(7) 0.015(7)
C01N 0.079(11) 0.043(6) 0.093(10) -0.028(6) -0.022(8) 0.019(7)
C01O 0.084(11) 0.059(7) 0.057(7) -0.011(5) -0.016(7) 0.028(7)
C01P 0.089(11) 0.031(5) 0.062(7) -0.008(5) -0.020(7) 0.017(6)
C01Q 0.087(12) 0.061(7) 0.067(8) -0.017(6) -0.009(8) 0.003(8)
C01R 0.064(9) 0.059(7) 0.065(7) -0.015(6) -0.015(7) 0.010(7)
C01S 0.076(11) 0.054(7) 0.073(8) -0.025(6) -0.014(7) 0.008(7)
C01T 0.066(10) 0.058(7) 0.078(8) -0.022(6) -0.018(7) 0.033(7)
C01U 0.052(9) 0.053(6) 0.078(8) -0.010(6) -0.004(7) 0.002(6)
C01V 0.082(10) 0.043(6) 0.064(8) -0.014(5) 0.000(7) 0.010(7)
N01W 0.107(13) 0.096(10) 0.134(12) 0.016(8) 0.005(10) 0.065(10)
C01X 0.073(10) 0.052(6) 0.058(7) -0.008(5) -0.007(7) 0.012(7)
C01Y 0.043(7) 0.054(6) 0.054(6) -0.012(5) -0.009(5) 0.010(6)
C01Z 0.053(8) 0.046(6) 0.080(8) -0.013(5) -0.011(7) 0.009(6)
C020 0.060(9) 0.063(7) 0.061(7) -0.016(6) -0.006(6) 0.019(7)
C021 0.077(11) 0.049(6) 0.082(9) -0.019(6) -0.022(8) 0.024(7)
C022 0.132(16) 0.055(7) 0.064(8) -0.019(6) 0.003(9) -0.006(9)
C023 0.069(10) 0.045(6) 0.079(8) -0.023(6) -0.011(7) 0.007(7)
C024 0.078(11) 0.052(6) 0.059(7) -0.011(5) 0.001(7) 0.000(7)
N025 0.141(14) 0.077(8) 0.081(9) 0.000(7) 0.003(9) 0.053(9)
C026 0.092(12) 0.051(6) 0.069(8) -0.019(6) -0.021(8) 0.024(7)
C027 0.077(10) 0.048(6) 0.057(7) -0.014(5) -0.005(7) 0.020(7)
C028 0.086(11) 0.034(5) 0.059(7) -0.010(5) -0.030(7) 0.003(6)
C029 0.117(14) 0.034(5) 0.081(9) -0.025(6) -0.025(9) 0.015(7)
C02A 0.075(11) 0.040(6) 0.082(9) -0.015(6) -0.012(8) 0.007(7)
C02B 0.057(9) 0.063(7) 0.078(8) -0.022(6) -0.017(7) 0.028(7)
C02C 0.088(12) 0.087(9) 0.079(9) -0.038(7) -0.015(8) 0.018(9)
C02D 0.055(8) 0.047(6) 0.063(7) -0.012(5) -0.006(6) 0.010(6)
C02E 0.056(9) 0.045(6) 0.086(9) -0.022(6) -0.019(7) -0.005(6)
C02F 0.049(9) 0.065(7) 0.094(10) -0.022(7) -0.004(7) -0.012(7)
C02G 0.062(10) 0.066(7) 0.059(7) -0.017(6) -0.005(7) 0.005(7)
C02H 0.106(13) 0.061(7) 0.057(7) -0.008(6) -0.023(8) 0.028(8)
C02I 0.157(18) 0.054(7) 0.059(8) -0.001(6) 0.001(10) 0.035(10)
C02J 0.090(12) 0.065(8) 0.099(11) -0.037(8) 0.001(9) 0.036(8)
C02K 0.103(14) 0.074(9) 0.078(9) -0.024(7) -0.011(9) 0.006(9)
C02L 0.080(12) 0.066(8) 0.067(8) -0.021(6) -0.021(8) 0.015(8)
C02M 0.068(9) 0.033(5) 0.074(7) -0.018(5) -0.018(7) 0.019(6)
C02N 0.087(11) 0.051(6) 0.052(6) -0.011(5) -0.016(7) 0.020(7)
C02O 0.102(13) 0.063(8) 0.068(8) -0.015(6) -0.001(8) -0.016(8)
C02P 0.077(11) 0.087(10) 0.077(9) -0.016(8) 0.006(8) 0.035(9)
C02Q 0.072(10) 0.088(9) 0.073(8) -0.035(7) -0.014(7) 0.030(8)
C02R 0.079(11) 0.050(7) 0.093(10) -0.003(7) -0.011(9) 0.006(7)
C02S 0.063(10) 0.048(6) 0.101(10) -0.032(6) -0.014(8) 0.011(6)
C02T 0.065(10) 0.074(8) 0.076(8) -0.031(7) -0.001(7) 0.006(7)
C02U 0.085(12) 0.062(7) 0.066(8) 0.009(6) -0.005(8) 0.041(8)
C02V 0.108(15) 0.084(10) 0.069(9) -0.003(7) 0.000(9) 0.014(10)
C02W 0.047(8) 0.065(7) 0.076(8) -0.014(6) -0.007(7) -0.002(7)
C02X 0.082(11) 0.067(8) 0.080(9) -0.016(7) -0.014(8) 0.003(8)
C02Y 0.083(11) 0.067(8) 0.078(9) -0.026(7) -0.005(8) -0.007(8)
C02Z 0.098(13) 0.065(8) 0.093(10) 0.000(7) -0.012(9) -0.039(9)
C030 0.077(12) 0.107(11) 0.059(8) -0.013(7) -0.019(7) -0.003(10)
C031 0.089(12) 0.080(9) 0.076(9) -0.026(7) -0.006(8) -0.009(9)
C032 0.116(15) 0.059(8) 0.093(10) -0.027(7) -0.016(10) -0.016(9)
C033 0.077(10) 0.054(7) 0.060(7) 0.015(6) 0.007(7) 0.018(7)
C034 0.085(12) 0.087(10) 0.095(10) -0.048(8) -0.022(9) -0.001(9)
C035 0.082(12) 0.062(8) 0.108(11) -0.015(7) -0.003(9) 0.004(8)
C036 0.096(14) 0.080(10) 0.101(12) 0.003(8) -0.026(10) 0.004(10)
N037 0.175(18) 0.115(11) 0.082(9) 0.015(8) 0.025(10) 0.088(12)
C038 0.097(14) 0.064(9) 0.149(16) -0.011(9) 0.005(12) -0.023(10)
C039 0.112(16) 0.131(15) 0.091(11) -0.018(10) -0.022(11) 0.047(13)
C03A 0.125(17) 0.109(12) 0.064(9) -0.018(8) -0.014(10) 0.005(12)
C03B 0.130(17) 0.088(10) 0.075(9) 0.002(8) -0.016(10) -0.037(11)
C03C 0.103(15) 0.092(11) 0.086(10) -0.007(8) -0.026(10) 0.000(10)
C03D 0.121(17) 0.093(11) 0.083(10) -0.021(8) -0.011(10) -0.001(11)
C03E 0.13(2) 0.17(2) 0.16(2) -0.094(17) -0.029(16) 0.088(17)
C03F 0.087(14) 0.077(10) 0.144(16) -0.007(10) 0.000(12) -0.010(10)
C03G 0.111(16) 0.095(12) 0.099(12) 0.006(9) -0.011(11) -0.044(12)
C03H 0.119(18) 0.119(14) 0.109(13) -0.006(11) -0.047(12) -0.009(13)
C03I 0.16(2) 0.056(9) 0.19(2) -0.033(11) -0.021(17) 0.006(12)
C03J 0.13(2) 0.080(11) 0.19(2) -0.016(12) -0.066(17) 0.002(12)
C03K 0.136(19) 0.072(9) 0.115(13) -0.031(9) -0.035(13) 0.025(11)
C03L 0.16(3) 0.105(15) 0.17(2) -0.038(14) -0.075(19) 0.028(16)
C03M 0.135(19) 0.088(12) 0.130(16) -0.018(11) -0.006(14) 0.016(12)
C03O 0.14(2) 0.070(10) 0.147(17) 0.002(10) 0.004(15) 0.003(12)
C03P 0.19(6) 0.08(2) 0.23(6) 0.04(3) -0.14(5) -0.03(3)
C13 0.10(4) 0.05(2) 0.09(3) -0.040(19) -0.03(2) 0.05(2)
C03R 0.14(2) 0.099(15) 0.24(3) 0.003(16) 0.01(2) 0.028(16)
C03S 0.13(2) 0.095(13) 0.18(2) -0.030(14) -0.050(17) 0.019(14)
C4 0.11(3) 0.10(2) 0.065(15) 0.021(14) 0.023(16) 0.05(2)
C19 0.10(3) 0.037(15) 0.10(2) -0.026(14) -0.030(18) 0.029(19)
C5 0.09(3) 0.044(19) 0.07(2) -0.029(14) -0.032(19) 0.021(19)
C18 0.06(2) 0.041(17) 0.033(13) -0.016(12) 0.003(13) 0.028(17)

loop_
_atom_type_symbol
_atom_type_description
_atom_type_scat_dispersion_real
_atom_type_scat_dispersion_imag
_atom_type_scat_source
C C 0.0181 0.0091 'International Tables Vol C Tables 4.2.6.8 and 6.1.1.4'
H H 0.0000 0.0000 'International Tables Vol C Tables 4.2.6.8 and 6.1.1.4'
F F 0.0727 0.0534 'International Tables Vol C Tables 4.2.6.8 and 6.1.1.4'
N N 0.0311 0.0180 'International Tables Vol C Tables 4.2.6.8 and 6.1.1.4'
O O 0.0492 0.0322 'International Tables Vol C Tables 4.2.6.8 and 6.1.1.4'
S S 0.3331 0.5567 'International Tables Vol C Tables 4.2.6.8 and 6.1.1.4'

loop_
_geom_angle_atom_site_label_1
_geom_angle_atom_site_label_2
_geom_angle_atom_site_label_3
_geom_angle
_geom_angle_site_symmetry_1
_geom_angle_site_symmetry_3
_geom_angle_publ_flag
C01R S01 C01P 90.6(6) . . ?
C00J S02 C00P 87.6(6) . . ?
C028 S03 C011 89.2(6) . . ?
C02N S04 C02B 90.1(6) . . ?
C00I C00C C00E 118.9(12) . . ?
C00U C00D C012 119.0(11) . . ?
C00X C00D C00U 120.5(13) . . ?
C00X C00D C012 120.5(10) . . ?
C00C C00E C015 119.2(11) . . ?
C014 C00E C00C 117.7(12) . . ?
C014 C00E C015 122.2(10) . . ?
C00Q C00F C015 119.9(12) . . ?
C024 C00F C00Q 118.9(11) . . ?
C024 C00F C015 121.1(11) . . ?
C00L C00G C028 127.9(11) . . ?
C019 C00G C00L 125.8(10) . . ?
C019 C00G C028 106.1(11) . . ?
C00N C00H C01A 117.6(10) . . ?
C00N C00H C01E 120.7(10) . . ?
C01A C00H C01E 121.0(9) . . ?
C01J C00I C00C 123.0(12) . . ?
C016 C00J S02 118.1(8) . . ?
C016 C00J C02N 106.4(10) . . ?
C02N C00J S02 135.4(9) . . ?
C00N C00K C00Z 121.8(10) . . ?
C00G C00L C01Y 115.3(10) . . ?
C01H C00M C00O 107.7(11) . . ?
C02H C00M C00O 127.3(13) . . ?
C02H C00M C01H 124.8(11) . . ?
C00K C00N C00H 121.3(11) . . ?
O007 C00O C00M 122.7(12) . . ?
O007 C00O C01B 129.8(10) . . ?
C01B C00O C00M 107.0(11) . . ?
C00Y C00P S02 115.4(9) . . ?
C00Y C00P C010 113.0(9) . . ?
C010 C00P S02 131.5(10) . . ?
C00F C00Q C01D 116.7(13) . . ?
C010 C00R C019 115.1(10) . . ?
C00T C00S C018 118.6(14) . . ?
C00T C00S C036 122.2(12) . . ?
C018 C00S C036 119.2(12) . . ?
C00S C00T C00U 120.3(11) . . ?
C00D C00U C00T 119.5(12) . . ?
C01M C00V C01E 120.1(11) . . ?
C027 C00V C01E 118.8(11) . . ?
C027 C00V C01M 120.0(13) . . ?
C014 C00W C01J 120.7(12) . . ?
C00D C00X C018 121.3(11) . . ?
C00P C00Y C015 111.3(10) . . ?
C00P C00Y C016 112.2(10) . . ?
C016 C00Y C015 136.4(11) . . ?
C00K C00Z C02S 123.0(10) . . ?
C00K C00Z C02W 116.7(11) . . ?
C02W C00Z C02S 120.4(11) . . ?
C00R C010 C00P 131.9(10) . . ?
C01Y C010 C00P 103.2(10) . . ?
C01Y C010 C00R 124.9(10) . . ?
C01K C011 S03 132.8(10) . . ?
C01K C011 C01R 114.6(12) . . ?
C01R C011 S03 112.5(9) . . ?
C016 C012 C00D 108.9(9) . . ?
C016 C012 C01I 99.0(9) . . ?
C016 C012 C01X 114.7(11) . . ?
C01I C012 C00D 112.5(10) . . ?
C01X C012 C00D 114.1(10) . . ?
C01X C012 C01I 106.7(9) . . ?
C00W C014 C00E 122.4(11) . . ?
C00E C015 C00F 117.6(9) . . ?
C00E C015 C00Y 118.1(11) . . ?
C00E C015 C01Y 106.6(9) . . ?
C00F C015 C01Y 105.3(11) . . ?
C00Y C015 C00F 108.5(9) . . ?
C00Y C015 C01Y 98.0(9) . . ?
C00J C016 C00Y 106.6(10) . . ?
C00J C016 C012 113.5(9) . . ?
C00Y C016 C012 139.8(10) . . ?
C01B C017 C01H 107.7(12) . . ?
C01L C017 C01B 128.7(12) . . ?
C01L C017 C01H 123.6(12) . . ?
C00X C018 C00S 119.6(12) . . ?
C00G C019 C00R 119.7(11) . . ?
C00G C019 C01E 112.9(10) . . ?
C00R C019 C01E 127.3(10) . . ?
C02W C01A C00H 119.9(10) . . ?
C00O C01B C017 108.0(10) . . ?
C02M C01B C00O 125.4(12) . . ?
C02M C01B C017 126.6(14) . . ?
N013 C01C C01L 177.0(17) . . ?
C01S C01D C00Q 123.7(13) . . ?
C00H C01E C00V 110.8(10) . . ?
C019 C01E C00H 108.7(10) . . ?
C019 C01E C00V 116.7(9) . . ?
C01G C01E C00H 113.4(9) . . ?
C01G C01E C00V 106.1(10) . . ?
C01G C01E C019 100.8(10) . . ?
O008 C01F C01V 124.6(13) . . ?
O008 C01F C020 128.3(13) . . ?
C020 C01F C01V 107.1(10) . . ?
C01R C01G C01E 141.0(12) . . ?
C01R C01G C028 110.1(10) . . ?
C028 C01G C01E 108.9(10) . . ?
C00M C01H C017 109.3(11) . . ?
C00M C01H C01T 115.9(12) . . ?
C01T C01H C017 134.4(13) . . ?
C02D C01I C012 134.8(12) . . ?
C02N C01I C012 112.0(11) . . ?
C02N C01I C02D 112.4(10) . . ?
C00I C01J C00W 117.1(12) . . ?
C00I C01J C02Y 122.0(11) . . ?
C00W C01J C02Y 120.9(12) . . ?
C01P C01K C011 110.1(11) . . ?
C017 C01L C01C 124.3(13) . . ?
C017 C01L C02P 124.9(12) . . ?
C01C C01L C02P 110.8(13) . . ?
C00V C01M C02E 119.7(12) . . ?
C026 C01N C02I 129.6(14) . . ?
C026 C01N C02V 117.7(14) . . ?
C02I C01N C02V 112.1(12) . . ?
C01Q C01O C01X 121.5(15) . . ?
C01K C01P S01 113.4(9) . . ?
C01K C01P C01Z 117.6(10) . . ?
C01Z C01P S01 129.0(11) . . ?
C01O C01Q C02L 120.6(14) . . ?
C011 C01R S01 111.3(9) . . ?
C011 C01R C01G 113.8(12) . . ?
C01G C01R S01 134.8(10) . . ?
C01D C01S C02C 122.2(13) . . ?
C01D C01S C02O 119.3(12) . . ?
C02O C01S C02C 118.4(14) . . ?
C02U C01T C01H 119.8(13) . . ?
C02E C01U C02F 121.9(12) . . ?
C02E C01U C02G 115.5(12) . . ?
C02G C01U C02F 122.0(12) . . ?
C023 C01V C01F 108.9(12) . . ?
C029 C01V C01F 127.1(11) . . ?
C029 C01V C023 123.9(12) . . ?
C01O C01X C012 120.6(14) . . ?
C01O C01X C02A 117.1(12) . . ?
C02A C01X C012 122.2(12) . . ?
C00L C01Y C015 126.3(10) . . ?
C010 C01Y C00L 118.9(10) . . ?
C010 C01Y C015 114.3(9) . . ?
C020 C01Z C01P 133.7(12) . . ?
C01F C020 C026 107.7(11) . . ?
C01Z C020 C01F 127.9(11) . . ?
C01Z C020 C026 124.3(12) . . ?
C02J C021 C023 115.7(12) . . ?
F005 C022 C029 121.1(13) . . ?
F005 C022 C02J 123.9(15) . . ?
C02J C022 C029 114.2(14) . . ?
C01V C023 C021 118.2(13) . . ?
C01V C023 C026 110.3(12) . . ?
C021 C023 C026 131.5(12) . . ?
C00F C024 C02O 124.5(13) . . ?
C01N C026 C020 124.8(14) . . ?
C01N C026 C023 128.9(13) . . ?
C023 C026 C020 105.7(10) . . ?
C02G C027 C00V 120.0(12) . . ?
C00G C028 S03 134.6(10) . . ?
C01G C028 S03 114.4(8) . . ?
C01G C028 C00G 110.9(9) . . ?
C01V C029 C022 118.2(12) . . ?
C01X C02A C02R 122.6(14) . . ?
C02D C02B S04 112.8(9) . . ?
C02D C02B C02M 118.6(12) . . ?
C02M C02B S04 128.5(10) . . ?
C034 C02C C01S 114.7(12) . . ?
C01I C02D C02B 110.4(11) . . ?
C01M C02E C01U 122.1(11) . . ?
C01U C02F C02K 108.8(12) . . ?
C027 C02G C01U 122.7(12) . . ?
C00M C02H C033 116.0(14) . . ?
N025 C02I C01N 178.4(16) . . ?
F006 C02J C022 112.1(15) . . ?
C021 C02J F006 118.4(13) . . ?
C021 C02J C022 129.0(13) . . ?
C02T C02K C02F 114.8(12) . . ?
C01Q C02L C032 119.6(14) . . ?
C02R C02L C01Q 119.8(13) . . ?
C02R C02L C032 120.5(16) . . ?
C01B C02M C02B 133.9(14) . . ?
C00J C02N S04 137.5(10) . . ?
C01I C02N S04 114.1(9) . . ?
C01I C02N C00J 108.2(9) . . ?
C024 C02O C01S 116.9(14) . . ?
N037 C02P C01L 176.6(19) . . ?
C03C C02Q C02T 111.7(12) . . ?
C02L C02R C02A 118.4(15) . . ?
C00Z C02S C19 106.6(14) . . ?
C5 C02S C00Z 118.0(19) . . ?
C02Q C02T C02K 111.9(12) . . ?
C01T C02U F00B 119.4(12) . . ?
C01T C02U C033 123.9(11) . . ?
C033 C02U F00B 116.2(12) . . ?
N01W C02V C01N 176.3(17) . . ?
C01A C02W C00Z 122.6(12) . . ?
C02Z C02X C02Y 112.2(11) . . ?
C01J C02Y C02X 117.5(11) . . ?
C03B C02Z C02X 111.4(12) . . ?
C03A C030 C03D 115.4(15) . . ?
C03F C031 C035 114.3(14) . . ?
C02L C032 C03K 113.1(12) . . ?
F009 C033 C02H 120.5(13) . . ?
F009 C033 C02U 119.8(10) . . ?
C02U C033 C02H 118.8(12) . . ?
C02C C034 C03D 116.2(13) . . ?
C036 C035 C031 113.1(14) . . ?
C035 C036 C00S 118.7(14) . . ?
C03F C038 C03R 114.6(17) . . ?
C030 C03A C03H 114.5(16) . . ?
C03G C03B C02Z 113.9(13) . . ?
C02Q C03C C039 114.3(14) . . ?
C034 C03D C030 116.8(15) . . ?
C031 C03F C038 114.9(16) . . ?
C03O C03G C03B 114.5(14) . . ?
C03P C03J C03E 90(3) . . ?
C18 C03J C03E 113.7(18) . . ?
C03M C03K C032 112.3(15) . . ?
C03S C03L C03I 111(2) . . ?
C03S C03M C03K 115.4(19) . . ?
C03J C03P C4 108(3) . . ?
C18 C13 C5 109(3) . . ?
C03L C03S C03M 117(2) . . ?
C19 C4 C03P 125(3) . . ?
C4 C19 C02S 119(2) . . ?
C02S C5 C13 110(3) . . ?
C03J C18 C13 112(2) . . ?

loop_
_geom_bond_atom_site_label_1
_geom_bond_atom_site_label_2
_geom_bond_distance
_geom_bond_site_symmetry_2
_geom_bond_publ_flag
S01 C01P 1.738(10) . ?
S01 C01R 1.706(14) . ?
S02 C00J 1.685(12) . ?
S02 C00P 1.723(10) . ?
S03 C011 1.759(13) . ?
S03 C028 1.732(10) . ?
S04 C02B 1.743(14) . ?
S04 C02N 1.707(11) . ?
F005 C022 1.306(16) . ?
F006 C02J 1.393(17) . ?
O007 C00O 1.234(16) . ?
O008 C01F 1.236(13) . ?
F009 C033 1.324(14) . ?
F00B C02U 1.367(13) . ?
C00C C00E 1.401(15) . ?
C00C C00I 1.393(18) . ?
C00D C00U 1.362(16) . ?
C00D C00X 1.350(17) . ?
C00D C012 1.570(19) . ?
C00E C014 1.377(16) . ?
C00E C015 1.521(18) . ?
C00F C00Q 1.414(17) . ?
C00F C015 1.564(16) . ?
C00F C024 1.351(19) . ?
C00G C00L 1.386(17) . ?
C00G C019 1.382(16) . ?
C00G C028 1.457(15) . ?
C00H C00N 1.388(14) . ?
C00H C01A 1.412(16) . ?
C00H C01E 1.544(16) . ?
C00I C01J 1.371(18) . ?
C00J C016 1.413(15) . ?
C00J C02N 1.474(15) . ?
C00K C00N 1.379(16) . ?
C00K C00Z 1.383(16) . ?
C00L C01Y 1.424(14) . ?
C00M C00O 1.501(14) . ?
C00M C01H 1.403(19) . ?
C00M C02H 1.370(18) . ?
C00O C01B 1.44(2) . ?
C00P C00Y 1.367(17) . ?
C00P C010 1.484(16) . ?
C00Q C01D 1.445(17) . ?
C00R C010 1.402(17) . ?
C00R C019 1.410(15) . ?
C00S C00T 1.381(18) . ?
C00S C018 1.398(18) . ?
C00S C036 1.52(2) . ?
C00T C00U 1.415(19) . ?
C00V C01E 1.545(19) . ?
C00V C01M 1.384(16) . ?
C00V C027 1.382(16) . ?
C00W C014 1.370(17) . ?
C00W C01J 1.386(16) . ?
C00X C018 1.393(19) . ?
C00Y C015 1.525(15) . ?
C00Y C016 1.435(16) . ?
C00Z C02S 1.509(17) . ?
C00Z C02W 1.397(16) . ?
C010 C01Y 1.400(15) . ?
C011 C01K 1.393(16) . ?
C011 C01R 1.397(16) . ?
C012 C016 1.511(16) . ?
C012 C01I 1.534(14) . ?
C012 C01X 1.517(17) . ?
N013 C01C 1.158(16) . ?
C015 C01Y 1.578(17) . ?
C017 C01B 1.457(17) . ?
C017 C01H 1.460(17) . ?
C017 C01L 1.38(2) . ?
C019 C01E 1.538(18) . ?
C01A C02W 1.370(16) . ?
C01B C02M 1.376(15) . ?
C01C C01L 1.442(18) . ?
C01D C01S 1.34(2) . ?
C01E C01G 1.507(14) . ?
C01F C01V 1.495(19) . ?
C01F C020 1.450(18) . ?
C01G C01R 1.399(16) . ?
C01G C028 1.422(18) . ?
C01H C01T 1.404(16) . ?
C01I C02D 1.409(16) . ?
C01I C02N 1.398(18) . ?
C01J C02Y 1.512(18) . ?
C01K C01P 1.382(19) . ?
C01L C02P 1.45(2) . ?
C01M C02E 1.398(18) . ?
C01N C026 1.324(18) . ?
C01N C02I 1.37(2) . ?
C01N C02V 1.46(2) . ?
C01O C01Q 1.369(17) . ?
C01O C01X 1.386(18) . ?
C01P C01Z 1.458(17) . ?
C01Q C02L 1.40(2) . ?
C01S C02C 1.533(18) . ?
C01S C02O 1.419(19) . ?
C01T C02U 1.333(18) . ?
C01U C02E 1.408(18) . ?
C01U C02F 1.499(18) . ?
C01U C02G 1.418(17) . ?
C01V C023 1.411(16) . ?
C01V C029 1.331(19) . ?
N01W C02V 1.14(2) . ?
C01X C02A 1.39(2) . ?
C01Z C020 1.354(18) . ?
C020 C026 1.526(17) . ?
C021 C023 1.419(19) . ?
C021 C02J 1.31(2) . ?
C022 C029 1.44(2) . ?
C022 C02J 1.39(2) . ?
C023 C026 1.46(2) . ?
C024 C02O 1.415(18) . ?
N025 C02I 1.18(2) . ?
C027 C02G 1.375(18) . ?
C02A C02R 1.411(18) . ?
C02B C02D 1.426(16) . ?
C02B C02M 1.426(15) . ?
C02C C034 1.49(2) . ?
C02F C02K 1.558(19) . ?
C02H C033 1.417(16) . ?
C02K C02T 1.525(19) . ?
C02L C02R 1.37(2) . ?
C02L C032 1.529(18) . ?
C02P N037 1.122(18) . ?
C02Q C02T 1.524(18) . ?
C02Q C03C 1.51(2) . ?
C02S C19 1.69(4) . ?
C02S C5 1.40(3) . ?
C02U C033 1.37(2) . ?
C02X C02Y 1.558(18) . ?
C02X C02Z 1.528(19) . ?
C02Z C03B 1.527(19) . ?
C030 C03A 1.44(2) . ?
C030 C03D 1.53(2) . ?
C031 C035 1.55(2) . ?
C031 C03F 1.49(2) . ?
C032 C03K 1.56(2) . ?
C034 C03D 1.51(2) . ?
C035 C036 1.435(19) . ?
C038 C03F 1.51(2) . ?
C038 C03R 1.57(3) . ?
C039 C03C 1.556(19) . ?
C03A C03H 1.52(3) . ?
C03B C03G 1.52(2) . ?
C03E C03J 1.63(3) . ?
C03G C03O 1.50(2) . ?
C03I C03L 1.53(3) . ?
C03J C03P 1.48(5) . ?
C03J C18 1.44(3) . ?
C03K C03M 1.54(3) . ?
C03L C03S 1.43(3) . ?
C03M C03S 1.46(3) . ?
C03P C4 1.80(7) . ?
C13 C5 1.67(6) . ?
C13 C18 1.50(5) . ?
C4 C19 1.35(4) . ?

loop_
_smtbx_masks_void_nr
_smtbx_masks_void_average_x
_smtbx_masks_void_average_y
_smtbx_masks_void_average_z
_smtbx_masks_void_volume
_smtbx_masks_void_count_electrons
_smtbx_masks_void_content
1 -0.225 0.362 0.470 41.4 0.0 ?
2 0.225 0.638 0.530 41.4 0.0 ?
3 0.266 0.226 0.894 35.2 0.0 ?
4 0.372 0.190 0.132 84.1 23.0 ?
5 0.628 0.810 0.868 84.1 22.8 ?
6 0.734 0.774 0.106 35.2 0.0 ?
